data_7036340
loop_
_publ_author_name
'Safin, Damir A.'
'Mitoraj, Mariusz P.'
'Robeyns, Koen'
'Filinchuk, Yaroslav'
'Vande Velde, Christophe M. L.'

_publ_section_title
;
 Luminescent mononuclear mixed ligand complexes of copper(i) with
 5-phenyl-2,2'-bipyridine and triphenylphosphine.
;
_journal_issue 38
_journal_name_full 'Dalton transactions (Cambridge, England : 2003)'
_journal_page_first 16824
_journal_page_last 16832
_journal_paper_doi 10.1039/c5dt02755a
_journal_volume 44
_journal_year 2015
_chemical_formula_moiety 'C52 H42 Cu N2 P2, B F4'
_chemical_formula_sum 'C52 H42 B Cu F4 N2 P2'
_chemical_formula_weight 907.16
_space_group_crystal_system monoclinic
_space_group_IT_number 4
_space_group_name_Hall 'P 2yb'
_space_group_name_H-M_alt 'P 1 21 1'
_symmetry_space_group_name_Hall 'P 2yb'
_symmetry_space_group_name_H-M 'P 1 21 1'
_atom_sites_solution_hydrogens geom
_audit_creation_method SHELXL-2014/7
_audit_update_record
;
2015-07-01 deposited with the CCDC.
2015-09-01 downloaded from the CCDC.
;
_cell_angle_alpha 90
_cell_angle_beta 94.299(3)
_cell_angle_gamma 90
_cell_formula_units_Z 2
_cell_length_a 10.5921(4)
_cell_length_b 13.9695(6)
_cell_length_c 15.0293(5)
_cell_measurement_reflns_used 8045
_cell_measurement_temperature 150(2)
_cell_measurement_theta_max 25.4150
_cell_measurement_theta_min 3.0800
_cell_volume 2217.57(15)
_computing_cell_refinement
;
CrysAlisPro, Agilent Technologies,
Version 1.171.37.31 (release 14-01-2014 CrysAlis171 .NET)
(compiled Jan 14 2014,18:38:05)
;
_computing_data_collection MAR
_computing_data_reduction
;
CrysAlisPro, Agilent Technologies,
Version 1.171.37.31 (release 14-01-2014 CrysAlis171 .NET)
(compiled Jan 14 2014,18:38:05)
;
_computing_molecular_graphics 'MERCURY (Macrae et al., 2008)'
_computing_publication_material
;

'MERCURY (Macrae et al., 2008), Platon (Spek, 2009)'



;
_computing_structure_refinement 'SHELXL-2014/7 (Sheldrick, 2014)'
_computing_structure_solution 'SHELXS-97 (Sheldrick, 1990)'
_diffrn_ambient_temperature 150(2)
_diffrn_measured_fraction_theta_full 0.997
_diffrn_measured_fraction_theta_max 0.993
_diffrn_measurement_device_type 'MAR345 image plate'
_diffrn_measurement_method '100 images, \D\F 2.0\% '
_diffrn_radiation_monochromator 'Xenocs Fox3D mirror'
_diffrn_radiation_source 'Rigaku UltraX 18 rotating anode'
_diffrn_radiation_type MoK\a
_diffrn_radiation_wavelength 0.71073
_diffrn_reflns_av_R_equivalents 0.0406
_diffrn_reflns_av_unetI/netI 0.0512
_diffrn_reflns_laue_measured_fraction_full 0.997
_diffrn_reflns_laue_measured_fraction_max 0.993
_diffrn_reflns_limit_h_max 12
_diffrn_reflns_limit_h_min -12
_diffrn_reflns_limit_k_max 16
_diffrn_reflns_limit_k_min -16
_diffrn_reflns_limit_l_max 18
_diffrn_reflns_limit_l_min -18
_diffrn_reflns_number 16183
_diffrn_reflns_point_group_measured_fraction_full 0.986
_diffrn_reflns_point_group_measured_fraction_max 0.981
_diffrn_reflns_theta_full 25.242
_diffrn_reflns_theta_max 25.496
_diffrn_reflns_theta_min 2.843
_exptl_absorpt_coefficient_mu 0.620
_exptl_absorpt_correction_T_max 1.00000
_exptl_absorpt_correction_T_min 0.89025
_exptl_absorpt_correction_type multi-scan
_exptl_absorpt_process_details
;
CrysAlisPro, Agilent Technologies,
Version 1.171.37.31 (release 14-01-2014 CrysAlis171 .NET)
(compiled Jan 14 2014,18:38:05)
Empirical absorption correction using spherical harmonics,
 implemented in SCALE3 ABSPACK scaling algorithm.
;
_exptl_crystal_colour yellow
_exptl_crystal_density_diffrn 1.359
_exptl_crystal_description plate
_exptl_crystal_F_000 936
_exptl_crystal_size_max 0.30
_exptl_crystal_size_mid 0.15
_exptl_crystal_size_min 0.07
_refine_diff_density_max 0.354
_refine_diff_density_min -0.251
_refine_diff_density_rms 0.054
_refine_ls_abs_structure_details
;
 Flack x determined using 3116 quotients [(I+)-(I-)]/[(I+)+(I-)]
 (Parsons, Flack and Wagner, Acta Cryst. B69 (2013) 249-259).
;
_refine_ls_abs_structure_Flack 0.003(9)
_refine_ls_extinction_method none
_refine_ls_goodness_of_fit_ref 1.007
_refine_ls_hydrogen_treatment constr
_refine_ls_matrix_type full
_refine_ls_number_parameters 559
_refine_ls_number_reflns 8086
_refine_ls_number_restraints 1
_refine_ls_restrained_S_all 1.007
_refine_ls_R_factor_all 0.0437
_refine_ls_R_factor_gt 0.0376
_refine_ls_shift/su_max 0.001
_refine_ls_shift/su_mean 0.000
_refine_ls_structure_factor_coef Fsqd
_refine_ls_weighting_details 'w=1/[\s^2^(Fo^2^)+(0.0395P)^2^+1.3407P] where P=(Fo^2^+2Fc^2^)/3'
_refine_ls_weighting_scheme calc
_refine_ls_wR_factor_gt 0.0886
_refine_ls_wR_factor_ref 0.0913
_reflns_Friedel_coverage 0.891
_reflns_friedel_fraction_full 0.974
_reflns_friedel_fraction_max 0.967
_reflns_number_gt 7389
_reflns_number_total 8086
_reflns_threshold_expression 'I > 2\s(I)'
_cod_data_source_file c5dt02755a2.cif
_cod_data_source_block 2
_cod_depositor_comments 'Adding full bibliography for 7036338--7036340.cif.'
_cod_original_cell_volume 2217.58(15)
_cod_database_code 7036340
_shelx_shelxl_version_number 2014/7
_shelx_space_group_comment
;
The symmetry employed for this shelxl refinement is uniquely defined
by the following loop, which should always be used as a source of
symmetry information in preference to the above space-group names.
They are only intended as comments.
;

loop_
_space_group_symop_operation_xyz
'x, y, z'
'-x, y+1/2, -z'

loop_
_atom_site_label
_atom_site_type_symbol
_atom_site_fract_x
_atom_site_fract_y
_atom_site_fract_z
_atom_site_U_iso_or_equiv
_atom_site_adp_type
_atom_site_occupancy
_atom_site_site_symmetry_order
_atom_site_calc_flag
_atom_site_refinement_flags_posn
_atom_site_refinement_flags_adp
Cu1 Cu 0.91846(5) 0.26468(4) 0.73866(3) 0.02134(14) Uani 1 1 d . .
P2 P 0.87995(11) 0.11083(8) 0.76839(8) 0.0225(3) Uani 1 1 d . .
C3 C 0.8631(4) 0.0927(3) 0.8878(3) 0.0252(10) Uani 1 1 d . .
C4 C 0.7466(5) 0.1078(4) 0.9245(4) 0.0373(12) Uani 1 1 d . .
H4 H 0.6719 0.1180 0.8866 0.045 Uiso 1 1 calc R U
C5 C 0.7416(6) 0.1076(4) 1.0165(4) 0.0448(15) Uani 1 1 d . .
H5 H 0.6624 0.1167 1.0411 0.054 Uiso 1 1 calc R U
C6 C 0.8482(6) 0.0947(4) 1.0728(4) 0.0448(14) Uani 1 1 d . .
H6 H 0.8436 0.0979 1.1357 0.054 Uiso 1 1 calc R U
C7 C 0.9621(6) 0.0770(4) 1.0373(4) 0.0416(13) Uani 1 1 d . .
H7 H 1.0358 0.0652 1.0758 0.050 Uiso 1 1 calc R U
C8 C 0.9698(5) 0.0763(4) 0.9452(3) 0.0304(11) Uani 1 1 d . .
H8 H 1.0490 0.0644 0.9215 0.036 Uiso 1 1 calc R U
C9 C 1.0078(4) 0.0280(3) 0.7471(3) 0.0251(10) Uani 1 1 d . .
C10 C 1.1151(5) 0.0639(4) 0.7106(4) 0.0349(12) Uani 1 1 d . .
H10 H 1.1196 0.1297 0.6954 0.042 Uiso 1 1 calc R U
C11 C 1.2156(5) 0.0033(4) 0.6967(4) 0.0435(14) Uani 1 1 d . .
H11 H 1.2885 0.0281 0.6716 0.052 Uiso 1 1 calc R U
C12 C 1.2109(5) -0.0928(4) 0.7188(4) 0.0355(12) Uani 1 1 d . .
H12 H 1.2806 -0.1337 0.7100 0.043 Uiso 1 1 calc R U
C13 C 1.1037(5) -0.1284(4) 0.7538(3) 0.0301(11) Uani 1 1 d . .
H13 H 1.0988 -0.1945 0.7680 0.036 Uiso 1 1 calc R U
C14 C 1.0031(5) -0.0686(4) 0.7683(3) 0.0274(11) Uani 1 1 d . .
H14 H 0.9302 -0.0938 0.7931 0.033 Uiso 1 1 calc R U
C15 C 0.7404(4) 0.0563(3) 0.7091(3) 0.0254(11) Uani 1 1 d . .
C16 C 0.6744(5) -0.0203(4) 0.7410(4) 0.0385(13) Uani 1 1 d . .
H16 H 0.6974 -0.0451 0.7988 0.046 Uiso 1 1 calc R U
C17 C 0.5746(5) -0.0610(4) 0.6890(4) 0.0449(15) Uani 1 1 d . .
H17 H 0.5290 -0.1132 0.7114 0.054 Uiso 1 1 calc R U
C18 C 0.5419(5) -0.0255(4) 0.6048(4) 0.0391(13) Uani 1 1 d . .
H18 H 0.4740 -0.0536 0.5691 0.047 Uiso 1 1 calc R U
C19 C 0.6076(5) 0.0507(4) 0.5721(4) 0.0353(13) Uani 1 1 d . .
H19 H 0.5852 0.0747 0.5139 0.042 Uiso 1 1 calc R U
C20 C 0.7061(4) 0.0920(4) 0.6243(3) 0.0288(11) Uani 1 1 d . .
H20 H 0.7505 0.1450 0.6022 0.035 Uiso 1 1 calc R U
P21 P 0.76113(11) 0.37219(9) 0.75134(8) 0.0211(3) Uani 1 1 d . .
C22 C 0.6115(4) 0.3217(3) 0.7041(3) 0.0245(10) Uani 1 1 d . .
C23 C 0.5352(4) 0.2699(4) 0.7576(3) 0.0272(10) Uani 1 1 d . .
H23 H 0.5554 0.2674 0.8203 0.033 Uiso 1 1 calc R U
C24 C 0.4289(5) 0.2213(4) 0.7203(4) 0.0345(12) Uani 1 1 d . .
H24 H 0.3786 0.1843 0.7572 0.041 Uiso 1 1 calc R U
C25 C 0.3969(5) 0.2269(4) 0.6300(4) 0.0356(12) Uani 1 1 d . .
H25 H 0.3232 0.1955 0.6048 0.043 Uiso 1 1 calc R U
C26 C 0.4724(5) 0.2786(4) 0.5760(3) 0.0378(13) Uani 1 1 d . .
H26 H 0.4502 0.2829 0.5137 0.045 Uiso 1 1 calc R U
C27 C 0.5802(5) 0.3241(4) 0.6126(3) 0.0316(11) Uani 1 1 d . .
H27 H 0.6334 0.3573 0.5748 0.038 Uiso 1 1 calc R U
C28 C 0.7756(4) 0.4874(3) 0.6950(3) 0.0243(10) Uani 1 1 d . .
C29 C 0.6734(5) 0.5370(4) 0.6538(3) 0.0305(11) Uani 1 1 d . .
H29 H 0.5907 0.5107 0.6537 0.037 Uiso 1 1 calc R U
C30 C 0.6906(5) 0.6244(4) 0.6129(4) 0.0396(13) Uani 1 1 d . .
H30 H 0.6201 0.6582 0.5857 0.048 Uiso 1 1 calc R U
C31 C 0.8110(6) 0.6621(4) 0.6120(4) 0.0458(15) Uani 1 1 d . .
H31 H 0.8232 0.7213 0.5827 0.055 Uiso 1 1 calc R U
C32 C 0.9150(5) 0.6141(4) 0.6536(4) 0.0423(13) Uani 1 1 d . .
H32 H 0.9978 0.6404 0.6537 0.051 Uiso 1 1 calc R U
C33 C 0.8946(5) 0.5277(4) 0.6945(4) 0.0298(11) Uani 1 1 d . .
H33 H 0.9648 0.4948 0.7233 0.036 Uiso 1 1 calc R U
C34 C 0.7317(4) 0.4089(3) 0.8648(3) 0.0244(10) Uani 1 1 d . .
C35 C 0.6604(5) 0.4893(4) 0.8823(3) 0.0306(11) Uani 1 1 d . .
H35 H 0.6214 0.5254 0.8342 0.037 Uiso 1 1 calc R U
C36 C 0.6460(6) 0.5173(4) 0.9699(4) 0.0399(13) Uani 1 1 d . .
H36 H 0.5998 0.5737 0.9815 0.048 Uiso 1 1 calc R U
C37 C 0.6991(6) 0.4628(4) 1.0400(4) 0.0418(14) Uani 1 1 d . .
H37 H 0.6882 0.4812 1.0998 0.050 Uiso 1 1 calc R U
C38 C 0.7673(5) 0.3823(4) 1.0233(4) 0.0392(13) Uani 1 1 d . .
H38 H 0.8030 0.3446 1.0715 0.047 Uiso 1 1 calc R U
C39 C 0.7843(5) 0.3559(4) 0.9361(3) 0.0315(11) Uani 1 1 d . .
H39 H 0.8328 0.3005 0.9251 0.038 Uiso 1 1 calc R U
N40 N 1.0055(3) 0.3118(3) 0.6286(2) 0.0222(8) Uani 1 1 d . .
C41 C 0.9564(5) 0.3107(4) 0.5437(3) 0.0287(11) Uani 1 1 d . .
H41 H 0.8842 0.2720 0.5288 0.034 Uiso 1 1 calc R U
C42 C 1.0058(5) 0.3631(4) 0.4777(3) 0.0378(12) Uani 1 1 d . .
H42 H 0.9672 0.3616 0.4186 0.045 Uiso 1 1 calc R U
C43 C 1.1125(5) 0.4182(4) 0.4979(3) 0.0380(13) Uani 1 1 d . .
H43 H 1.1484 0.4549 0.4529 0.046 Uiso 1 1 calc R U
C44 C 1.1660(5) 0.4190(4) 0.5845(3) 0.0302(11) Uani 1 1 d . .
H44 H 1.2399 0.4557 0.5998 0.036 Uiso 1 1 calc R U
C45 C 1.1105(4) 0.3656(3) 0.6490(3) 0.0223(9) Uani 1 1 d . .
C46 C 1.1602(4) 0.3629(3) 0.7436(3) 0.0223(10) Uani 1 1 d . .
C47 C 1.2703(4) 0.4084(3) 0.7769(3) 0.0261(10) Uani 1 1 d . .
H47 H 1.3155 0.4489 0.7396 0.031 Uiso 1 1 calc R U
C48 C 1.3135(4) 0.3939(4) 0.8651(3) 0.0268(11) Uani 1 1 d . .
H48 H 1.3883 0.4252 0.8886 0.032 Uiso 1 1 calc R U
C49 C 1.2487(4) 0.3342(3) 0.9195(3) 0.0251(10) Uani 1 1 d . .
C50 C 1.1352(4) 0.2959(3) 0.8824(3) 0.0234(10) Uani 1 1 d . .
H50 H 1.0867 0.2576 0.9194 0.028 Uiso 1 1 calc R U
N51 N 1.0905(3) 0.3097(3) 0.7981(3) 0.0215(8) Uani 1 1 d . .
C52 C 1.2977(4) 0.3060(3) 1.0111(3) 0.0268(10) Uani 1 1 d . .
C53 C 1.4281(5) 0.3010(4) 1.0335(3) 0.0332(11) Uani 1 1 d . .
H53 H 1.4855 0.3204 0.9913 0.040 Uiso 1 1 calc R U
C54 C 1.4743(5) 0.2680(5) 1.1162(3) 0.0375(11) Uani 1 1 d . .
H54 H 1.5631 0.2661 1.1309 0.045 Uiso 1 1 calc R U
C55 C 1.3923(6) 0.2376(4) 1.1780(4) 0.0403(14) Uani 1 1 d . .
H55 H 1.4243 0.2134 1.2342 0.048 Uiso 1 1 calc R U
C56 C 1.2637(5) 0.2430(4) 1.1569(3) 0.0360(13) Uani 1 1 d . .
H56 H 1.2070 0.2229 1.1993 0.043 Uiso 1 1 calc R U
C57 C 1.2161(5) 0.2772(4) 1.0749(3) 0.0321(11) Uani 1 1 d . .
H57 H 1.1271 0.2812 1.0618 0.039 Uiso 1 1 calc R U
B61 B 0.6824(5) 0.1675(4) 0.3451(4) 0.0262(12) Uani 1 1 d . .
F62 F 0.7833(3) 0.1684(3) 0.4081(3) 0.0605(11) Uani 1 1 d . .
F63 F 0.7247(4) 0.1797(3) 0.2611(2) 0.0593(10) Uani 1 1 d . .
F64 F 0.6007(3) 0.2417(2) 0.3625(2) 0.0448(8) Uani 1 1 d . .
F65 F 0.6178(3) 0.0812(2) 0.3483(2) 0.0385(7) Uani 1 1 d . .

loop_
_atom_site_aniso_label
_atom_site_aniso_U_11
_atom_site_aniso_U_22
_atom_site_aniso_U_33
_atom_site_aniso_U_23
_atom_site_aniso_U_13
_atom_site_aniso_U_12
Cu1 0.0197(3) 0.0212(3) 0.0226(3) 0.0024(2) -0.00170(19) -0.0004(2)
P2 0.0219(6) 0.0198(6) 0.0256(6) 0.0028(5) -0.0006(5) 0.0012(5)
C3 0.026(2) 0.017(2) 0.032(3) 0.0014(19) 0.0010(19) 0.0017(19)
C4 0.032(3) 0.034(3) 0.047(3) 0.008(3) 0.013(2) 0.007(2)
C5 0.046(3) 0.038(3) 0.054(4) 0.006(3) 0.030(3) -0.001(3)
C6 0.069(4) 0.037(3) 0.031(3) 0.002(2) 0.015(3) -0.004(3)
C7 0.055(3) 0.036(3) 0.033(3) 0.000(2) -0.002(3) -0.003(3)
C8 0.038(3) 0.028(3) 0.025(3) 0.002(2) 0.001(2) -0.002(2)
C9 0.029(2) 0.028(2) 0.017(2) -0.0016(19) -0.0043(18) -0.001(2)
C10 0.029(3) 0.029(3) 0.048(3) -0.001(2) 0.007(2) 0.004(2)
C11 0.028(3) 0.038(3) 0.066(4) -0.011(3) 0.013(3) 0.002(3)
C12 0.029(3) 0.034(3) 0.041(3) -0.011(2) -0.008(2) 0.011(2)
C13 0.037(3) 0.027(2) 0.025(2) -0.002(2) -0.010(2) 0.009(2)
C14 0.031(3) 0.027(2) 0.023(2) 0.000(2) -0.001(2) 0.004(2)
C15 0.022(2) 0.021(2) 0.032(3) -0.001(2) 0.001(2) 0.003(2)
C16 0.036(3) 0.032(3) 0.045(3) 0.010(2) -0.011(2) -0.006(3)
C17 0.034(3) 0.029(3) 0.069(4) 0.007(3) -0.010(3) -0.011(3)
C18 0.028(3) 0.039(3) 0.049(3) -0.014(3) -0.010(2) 0.004(2)
C19 0.030(3) 0.046(3) 0.030(3) -0.007(2) -0.002(2) 0.008(3)
C20 0.025(2) 0.030(3) 0.032(3) -0.004(2) 0.0013(19) 0.006(2)
P21 0.0199(6) 0.0211(6) 0.0218(6) 0.0008(5) -0.0014(4) 0.0007(5)
C22 0.024(2) 0.021(2) 0.027(3) 0.001(2) -0.0037(19) 0.006(2)
C23 0.025(2) 0.028(2) 0.028(2) -0.005(2) -0.0002(17) -0.007(3)
C24 0.026(3) 0.037(3) 0.040(3) -0.007(2) 0.005(2) 0.000(2)
C25 0.025(2) 0.031(3) 0.049(3) -0.013(2) -0.007(2) -0.005(2)
C26 0.043(3) 0.035(3) 0.033(3) -0.006(2) -0.013(2) -0.004(3)
C27 0.034(3) 0.033(3) 0.027(3) 0.000(2) -0.004(2) 0.000(2)
C28 0.024(2) 0.025(2) 0.025(2) -0.0001(19) 0.0037(19) 0.001(2)
C29 0.031(3) 0.033(3) 0.027(3) 0.008(2) -0.002(2) 0.005(2)
C30 0.044(3) 0.037(3) 0.037(3) 0.014(2) 0.000(2) 0.009(3)
C31 0.058(4) 0.032(3) 0.049(4) 0.016(3) 0.017(3) -0.006(3)
C32 0.038(3) 0.032(3) 0.060(4) 0.002(3) 0.023(3) -0.001(3)
C33 0.024(2) 0.026(3) 0.040(3) 0.000(2) 0.007(2) 0.006(2)
C34 0.028(2) 0.020(2) 0.024(2) -0.0001(19) -0.0010(19) -0.008(2)
C35 0.035(3) 0.029(3) 0.027(3) 0.002(2) 0.000(2) -0.001(2)
C36 0.051(3) 0.033(3) 0.038(3) -0.009(2) 0.012(3) -0.004(3)
C37 0.053(4) 0.049(4) 0.023(3) -0.008(2) 0.002(2) -0.013(3)
C38 0.051(3) 0.039(3) 0.027(3) 0.002(2) -0.006(2) -0.007(3)
C39 0.031(3) 0.035(3) 0.027(3) -0.002(2) -0.007(2) -0.005(2)
N40 0.0227(19) 0.0192(19) 0.025(2) 0.0026(16) -0.0004(15) 0.0017(16)
C41 0.027(2) 0.037(3) 0.022(2) 0.002(2) -0.0043(19) -0.004(2)
C42 0.041(3) 0.047(3) 0.025(3) 0.004(2) -0.003(2) -0.002(3)
C43 0.044(3) 0.044(3) 0.027(3) 0.011(2) 0.004(2) -0.004(3)
C44 0.029(3) 0.030(3) 0.033(3) 0.005(2) 0.005(2) -0.003(2)
C45 0.024(2) 0.021(2) 0.022(2) 0.0024(19) 0.0006(17) 0.003(2)
C46 0.021(2) 0.020(2) 0.026(2) -0.0026(19) 0.0008(18) 0.001(2)
C47 0.020(2) 0.027(3) 0.032(3) 0.000(2) 0.0029(19) -0.003(2)
C48 0.021(2) 0.027(3) 0.031(3) -0.004(2) -0.0059(19) -0.002(2)
C49 0.026(2) 0.024(2) 0.024(2) -0.0039(19) -0.0035(19) 0.001(2)
C50 0.023(2) 0.026(2) 0.021(2) 0.0041(18) 0.0000(18) -0.0057(19)
N51 0.0203(19) 0.0183(19) 0.026(2) 0.0013(16) -0.0007(15) 0.0000(16)
C52 0.027(2) 0.024(2) 0.028(3) -0.003(2) -0.007(2) -0.003(2)
C53 0.030(3) 0.036(3) 0.033(3) -0.005(2) -0.006(2) -0.003(2)
C54 0.037(3) 0.037(3) 0.035(3) -0.001(3) -0.016(2) 0.000(3)
C55 0.060(4) 0.028(3) 0.029(3) 0.000(2) -0.018(3) -0.004(2)
C56 0.049(3) 0.032(3) 0.026(3) 0.001(2) -0.003(2) -0.003(2)
C57 0.033(2) 0.035(3) 0.027(2) -0.003(2) -0.0042(19) 0.001(2)
B61 0.025(3) 0.024(3) 0.029(3) -0.003(2) 0.003(2) -0.001(2)
F62 0.042(2) 0.064(3) 0.071(3) -0.008(2) -0.0243(18) 0.0013(18)
F63 0.083(3) 0.053(2) 0.046(2) -0.0061(17) 0.0304(19) -0.014(2)
F64 0.0404(16) 0.0307(18) 0.064(2) 0.0000(15) 0.0107(15) 0.0042(13)
F65 0.0330(16) 0.0287(15) 0.054(2) -0.0017(14) 0.0061(13) -0.0051(13)

loop_
_atom_type_symbol
_atom_type_description
_atom_type_scat_dispersion_real
_atom_type_scat_dispersion_imag
_atom_type_scat_source
C C 0.0033 0.0016 'International Tables Vol C Tables 4.2.6.8 and 6.1.1.4'
H H 0.0000 0.0000 'International Tables Vol C Tables 4.2.6.8 and 6.1.1.4'
B B 0.0013 0.0007 'International Tables Vol C Tables 4.2.6.8 and 6.1.1.4'
N N 0.0061 0.0033 'International Tables Vol C Tables 4.2.6.8 and 6.1.1.4'
F F 0.0171 0.0103 'International Tables Vol C Tables 4.2.6.8 and 6.1.1.4'
P P 0.1023 0.0942 'International Tables Vol C Tables 4.2.6.8 and 6.1.1.4'
Cu Cu 0.3201 1.2651 'International Tables Vol C Tables 4.2.6.8 and 6.1.1.4'

loop_
_geom_angle_atom_site_label_1
_geom_angle_atom_site_label_2
_geom_angle_atom_site_label_3
_geom_angle
N40 Cu1 N51 79.44(15)
N40 Cu1 P2 124.45(11)
N51 Cu1 P2 111.95(11)
N40 Cu1 P21 103.44(11)
N51 Cu1 P21 113.14(11)
P2 Cu1 P21 118.31(5)
C9 P2 C15 103.5(2)
C9 P2 C3 102.2(2)
C15 P2 C3 106.5(2)
C9 P2 Cu1 115.11(16)
C15 P2 Cu1 117.00(16)
C3 P2 Cu1 111.12(15)
C8 C3 C4 118.6(5)
C8 C3 P2 119.8(4)
C4 C3 P2 121.1(4)
C5 C4 C3 119.4(5)
C5 C4 H4 120.3
C3 C4 H4 120.3
C6 C5 C4 121.6(5)
C6 C5 H5 119.2
C4 C5 H5 119.2
C5 C6 C7 119.2(5)
C5 C6 H6 120.4
C7 C6 H6 120.4
C6 C7 C8 120.3(5)
C6 C7 H7 119.8
C8 C7 H7 119.8
C3 C8 C7 120.7(5)
C3 C8 H8 119.6
C7 C8 H8 119.6
C14 C9 C10 119.0(5)
C14 C9 P2 122.4(4)
C10 C9 P2 118.6(4)
C11 C10 C9 119.9(5)
C11 C10 H10 120.1
C9 C10 H10 120.1
C12 C11 C10 120.9(5)
C12 C11 H11 119.5
C10 C11 H11 119.5
C13 C12 C11 119.1(5)
C13 C12 H12 120.5
C11 C12 H12 120.5
C12 C13 C14 120.5(5)
C12 C13 H13 119.7
C14 C13 H13 119.7
C13 C14 C9 120.6(5)
C13 C14 H14 119.7
C9 C14 H14 119.7
C16 C15 C20 119.4(5)
C16 C15 P2 124.2(4)
C20 C15 P2 116.2(4)
C15 C16 C17 120.3(5)
C15 C16 H16 119.8
C17 C16 H16 119.8
C18 C17 C16 119.8(5)
C18 C17 H17 120.1
C16 C17 H17 120.1
C17 C18 C19 120.3(5)
C17 C18 H18 119.8
C19 C18 H18 119.8
C18 C19 C20 119.8(5)
C18 C19 H19 120.1
C20 C19 H19 120.1
C19 C20 C15 120.3(5)
C19 C20 H20 119.9
C15 C20 H20 119.9
C22 P21 C34 105.4(2)
C22 P21 C28 105.0(2)
C34 P21 C28 102.2(2)
C22 P21 Cu1 109.50(15)
C34 P21 Cu1 116.28(16)
C28 P21 Cu1 117.20(16)
C23 C22 C27 118.7(4)
C23 C22 P21 120.2(3)
C27 C22 P21 120.6(4)
C22 C23 C24 120.5(4)
C22 C23 H23 119.7
C24 C23 H23 119.7
C25 C24 C23 120.0(5)
C25 C24 H24 120.0
C23 C24 H24 120.0
C24 C25 C26 119.8(5)
C24 C25 H25 120.1
C26 C25 H25 120.1
C27 C26 C25 120.2(5)
C27 C26 H26 119.9
C25 C26 H26 119.9
C26 C27 C22 120.6(5)
C26 C27 H27 119.7
C22 C27 H27 119.7
C33 C28 C29 118.3(5)
C33 C28 P21 118.0(4)
C29 C28 P21 123.7(4)
C30 C29 C28 120.8(5)
C30 C29 H29 119.6
C28 C29 H29 119.6
C31 C30 C29 119.6(5)
C31 C30 H30 120.2
C29 C30 H30 120.2
C30 C31 C32 120.7(5)
C30 C31 H31 119.7
C32 C31 H31 119.7
C33 C32 C31 118.4(5)
C33 C32 H32 120.8
C31 C32 H32 120.8
C32 C33 C28 122.2(5)
C32 C33 H33 118.9
C28 C33 H33 118.9
C39 C34 C35 118.6(5)
C39 C34 P21 119.0(4)
C35 C34 P21 122.4(4)
C34 C35 C36 120.4(5)
C34 C35 H35 119.8
C36 C35 H35 119.8
C37 C36 C35 119.8(5)
C37 C36 H36 120.1
C35 C36 H36 120.1
C38 C37 C36 120.1(5)
C38 C37 H37 119.9
C36 C37 H37 119.9
C37 C38 C39 120.0(5)
C37 C38 H38 120.0
C39 C38 H38 120.0
C34 C39 C38 121.1(5)
C34 C39 H39 119.5
C38 C39 H39 119.5
C41 N40 C45 118.2(4)
C41 N40 Cu1 126.5(3)
C45 N40 Cu1 113.8(3)
N40 C41 C42 122.8(5)
N40 C41 H41 118.6
C42 C41 H41 118.6
C41 C42 C43 119.3(5)
C41 C42 H42 120.3
C43 C42 H42 120.3
C44 C43 C42 118.8(5)
C44 C43 H43 120.6
C42 C43 H43 120.6
C43 C44 C45 119.3(5)
C43 C44 H44 120.4
C45 C44 H44 120.4
N40 C45 C44 121.5(4)
N40 C45 C46 115.4(4)
C44 C45 C46 123.1(4)
N51 C46 C47 120.7(4)
N51 C46 C45 114.9(4)
C47 C46 C45 124.3(4)
C48 C47 C46 119.1(5)
C48 C47 H47 120.4
C46 C47 H47 120.4
C47 C48 C49 120.7(4)
C47 C48 H48 119.7
C49 C48 H48 119.7
C48 C49 C50 116.5(4)
C48 C49 C52 123.5(4)
C50 C49 C52 120.0(4)
N51 C50 C49 124.0(4)
N51 C50 H50 118.0
C49 C50 H50 118.0
C50 N51 C46 118.7(4)
C50 N51 Cu1 127.3(3)
C46 N51 Cu1 114.0(3)
C57 C52 C53 118.1(4)
C57 C52 C49 121.4(4)
C53 C52 C49 120.4(5)
C54 C53 C52 120.7(5)
C54 C53 H53 119.7
C52 C53 H53 119.7
C53 C54 C55 120.5(5)
C53 C54 H54 119.7
C55 C54 H54 119.7
C56 C55 C54 119.3(5)
C56 C55 H55 120.4
C54 C55 H55 120.4
C55 C56 C57 120.9(5)
C55 C56 H56 119.6
C57 C56 H56 119.6
C56 C57 C52 120.6(5)
C56 C57 H57 119.7
C52 C57 H57 119.7
F62 B61 F63 109.8(4)
F62 B61 F64 109.1(4)
F63 B61 F64 109.3(4)
F62 B61 F65 110.1(4)
F63 B61 F65 109.4(4)
F64 B61 F65 109.1(4)

loop_
_geom_bond_atom_site_label_1
_geom_bond_atom_site_label_2
_geom_bond_distance
Cu1 N40 2.062(4)
Cu1 N51 2.066(4)
Cu1 P2 2.2389(13)
Cu1 P21 2.2619(13)
P2 C9 1.828(5)
P2 C15 1.833(5)
P2 C3 1.834(5)
C3 C8 1.389(7)
C3 C4 1.405(7)
C4 C5 1.388(8)
C4 H4 0.9500
C5 C6 1.372(9)
C5 H5 0.9500
C6 C7 1.378(8)
C6 H6 0.9500
C7 C8 1.392(7)
C7 H7 0.9500
C8 H8 0.9500
C9 C14 1.387(7)
C9 C10 1.392(7)
C10 C11 1.387(7)
C10 H10 0.9500
C11 C12 1.386(8)
C11 H11 0.9500
C12 C13 1.379(8)
C12 H12 0.9500
C13 C14 1.385(7)
C13 H13 0.9500
C14 H14 0.9500
C15 C16 1.383(7)
C15 C20 1.391(7)
C16 C17 1.389(7)
C16 H16 0.9500
C17 C18 1.379(8)
C17 H17 0.9500
C18 C19 1.383(8)
C18 H18 0.9500
C19 C20 1.383(7)
C19 H19 0.9500
C20 H20 0.9500
P21 C22 1.829(5)
P21 C34 1.829(5)
P21 C28 1.830(5)
C22 C23 1.386(7)
C22 C27 1.392(7)
C23 C24 1.397(7)
C23 H23 0.9500
C24 C25 1.375(8)
C24 H24 0.9500
C25 C26 1.385(8)
C25 H25 0.9500
C26 C27 1.384(7)
C26 H26 0.9500
C27 H27 0.9500
C28 C33 1.382(7)
C28 C29 1.391(7)
C29 C30 1.384(7)
C29 H29 0.9500
C30 C31 1.381(8)
C30 H30 0.9500
C31 C32 1.397(8)
C31 H31 0.9500
C32 C33 1.379(8)
C32 H32 0.9500
C33 H33 0.9500
C34 C39 1.385(7)
C34 C35 1.390(7)
C35 C36 1.393(7)
C35 H35 0.9500
C36 C37 1.386(8)
C36 H36 0.9500
C37 C38 1.369(8)
C37 H37 0.9500
C38 C39 1.386(7)
C38 H38 0.9500
C39 H39 0.9500
N40 C41 1.341(6)
N40 C45 1.358(6)
C41 C42 1.367(7)
C41 H41 0.9500
C42 C43 1.382(8)
C42 H42 0.9500
C43 C44 1.380(7)
C43 H43 0.9500
C44 C45 1.388(7)
C44 H44 0.9500
C45 C46 1.479(6)
C46 N51 1.363(6)
C46 C47 1.388(6)
C47 C48 1.385(7)
C47 H47 0.9500
C48 C49 1.385(7)
C48 H48 0.9500
C49 C50 1.394(6)
C49 C52 1.487(6)
C50 N51 1.333(6)
C50 H50 0.9500
C52 C57 1.397(7)
C52 C53 1.399(7)
C53 C54 1.381(7)
C53 H53 0.9500
C54 C55 1.384(8)
C54 H54 0.9500
C55 C56 1.377(8)
C55 H55 0.9500
C56 C57 1.381(7)
C56 H56 0.9500
C57 H57 0.9500
B61 F62 1.374(6)
B61 F63 1.382(7)
B61 F64 1.387(6)
B61 F65 1.389(6)

loop_
_geom_torsion_atom_site_label_1
_geom_torsion_atom_site_label_2
_geom_torsion_atom_site_label_3
_geom_torsion_atom_site_label_4
_geom_torsion
C9 P2 C3 C8 36.7(4)
C15 P2 C3 C8 145.0(4)
Cu1 P2 C3 C8 -86.6(4)
C9 P2 C3 C4 -152.0(4)
C15 P2 C3 C4 -43.7(5)
Cu1 P2 C3 C4 84.7(4)
C8 C3 C4 C5 1.1(8)
P2 C3 C4 C5 -170.3(4)
C3 C4 C5 C6 1.1(9)
C4 C5 C6 C7 -3.0(9)
C5 C6 C7 C8 2.7(9)
C4 C3 C8 C7 -1.5(7)
P2 C3 C8 C7 170.0(4)
C6 C7 C8 C3 -0.4(8)
C15 P2 C9 C14 -56.1(4)
C3 P2 C9 C14 54.4(4)
Cu1 P2 C9 C14 175.0(3)
C15 P2 C9 C10 125.8(4)
C3 P2 C9 C10 -123.7(4)
Cu1 P2 C9 C10 -3.1(4)
C14 C9 C10 C11 -0.4(8)
P2 C9 C10 C11 177.7(4)
C9 C10 C11 C12 -0.2(9)
C10 C11 C12 C13 1.1(8)
C11 C12 C13 C14 -1.3(7)
C12 C13 C14 C9 0.7(7)
C10 C9 C14 C13 0.2(7)
P2 C9 C14 C13 -177.9(3)
C9 P2 C15 C16 78.5(5)
C3 P2 C15 C16 -28.8(5)
Cu1 P2 C15 C16 -153.7(4)
C9 P2 C15 C20 -97.2(4)
C3 P2 C15 C20 155.5(4)
Cu1 P2 C15 C20 30.5(4)
C20 C15 C16 C17 -0.2(8)
P2 C15 C16 C17 -175.8(4)
C15 C16 C17 C18 0.6(9)
C16 C17 C18 C19 -0.3(9)
C17 C18 C19 C20 -0.4(8)
C18 C19 C20 C15 0.8(8)
C16 C15 C20 C19 -0.6(7)
P2 C15 C20 C19 175.4(4)
C34 P21 C22 C23 -35.8(5)
C28 P21 C22 C23 -143.4(4)
Cu1 P21 C22 C23 90.0(4)
C34 P21 C22 C27 152.3(4)
C28 P21 C22 C27 44.8(4)
Cu1 P21 C22 C27 -81.9(4)
C27 C22 C23 C24 -0.2(8)
P21 C22 C23 C24 -172.1(4)
C22 C23 C24 C25 -1.9(8)
C23 C24 C25 C26 1.9(8)
C24 C25 C26 C27 0.3(8)
C25 C26 C27 C22 -2.5(8)
C23 C22 C27 C26 2.4(7)
P21 C22 C27 C26 174.3(4)
C22 P21 C28 C33 -159.4(4)
C34 P21 C28 C33 90.7(4)
Cu1 P21 C28 C33 -37.6(4)
C22 P21 C28 C29 21.6(5)
C34 P21 C28 C29 -88.3(5)
Cu1 P21 C28 C29 143.3(4)
C33 C28 C29 C30 0.4(8)
P21 C28 C29 C30 179.4(4)
C28 C29 C30 C31 0.9(8)
C29 C30 C31 C32 -1.5(9)
C30 C31 C32 C33 0.8(9)
C31 C32 C33 C28 0.5(8)
C29 C28 C33 C32 -1.1(8)
P21 C28 C33 C32 179.8(4)
C22 P21 C34 C39 107.4(4)
C28 P21 C34 C39 -143.0(4)
Cu1 P21 C34 C39 -14.1(4)
C22 P21 C34 C35 -74.0(4)
C28 P21 C34 C35 35.6(4)
Cu1 P21 C34 C35 164.5(3)
C39 C34 C35 C36 2.0(7)
P21 C34 C35 C36 -176.7(4)
C34 C35 C36 C37 -2.3(8)
C35 C36 C37 C38 1.0(8)
C36 C37 C38 C39 0.6(8)
C35 C34 C39 C38 -0.3(7)
P21 C34 C39 C38 178.3(4)
C37 C38 C39 C34 -1.0(8)
C45 N40 C41 C42 -1.5(7)
Cu1 N40 C41 C42 163.9(4)
N40 C41 C42 C43 1.4(8)
C41 C42 C43 C44 -0.2(9)
C42 C43 C44 C45 -0.8(8)
C41 N40 C45 C44 0.5(7)
Cu1 N40 C45 C44 -166.7(4)
C41 N40 C45 C46 -179.6(4)
Cu1 N40 C45 C46 13.2(5)
C43 C44 C45 N40 0.7(7)
C43 C44 C45 C46 -179.3(5)
N40 C45 C46 N51 -2.5(6)
C44 C45 C46 N51 177.4(4)
N40 C45 C46 C47 176.1(4)
C44 C45 C46 C47 -3.9(7)
N51 C46 C47 C48 4.3(7)
C45 C46 C47 C48 -174.3(4)
C46 C47 C48 C49 0.6(7)
C47 C48 C49 C50 -4.2(7)
C47 C48 C49 C52 172.2(5)
C48 C49 C50 N51 3.4(7)
C52 C49 C50 N51 -173.2(4)
C49 C50 N51 C46 1.3(7)
C49 C50 N51 Cu1 -175.3(3)
C47 C46 N51 C50 -5.2(7)
C45 C46 N51 C50 173.5(4)
C47 C46 N51 Cu1 171.8(4)
C45 C46 N51 Cu1 -9.4(5)
C48 C49 C52 C57 156.0(5)
C50 C49 C52 C57 -27.7(7)
C48 C49 C52 C53 -28.7(7)
C50 C49 C52 C53 147.6(5)
C57 C52 C53 C54 0.3(8)
C49 C52 C53 C54 -175.1(5)
C52 C53 C54 C55 1.2(8)
C53 C54 C55 C56 -1.7(8)
C54 C55 C56 C57 0.7(8)
C55 C56 C57 C52 0.8(8)
C53 C52 C57 C56 -1.3(8)
C49 C52 C57 C56 174.1(5)
